data_7055495
loop_
_publ_author_name
'Wu, Jin-Ting'
'Zhang, Jian-Guo'
'Yin, Xin'
'Wu, Le'

_publ_section_title
;
 Energetic salts based on 3-hydrazino-4-amino-1,2,4-triazole (HATr):
 synthesis and properties
;
_journal_issue 6
_journal_name_full 'New J. Chem.'
_journal_page_first 5414
_journal_paper_doi 10.1039/C6NJ00308G
_journal_volume 40
_journal_year 2016
_chemical_formula_sum 'C4 H8 N16 O2'
_chemical_formula_weight 312.26
_chemical_name_systematic
; 
 ? 
;
_space_group_IT_number 2
_symmetry_cell_setting triclinic
_symmetry_space_group_name_Hall '-P 1'
_symmetry_space_group_name_H-M 'P -1'
_atom_sites_solution_hydrogens geom
_atom_sites_solution_primary direct
_atom_sites_solution_secondary difmap
_audit_creation_method SHELXL-97
_audit_update_record
;
2016-01-28 deposited with the CCDC.
2016-04-18 downloaded from the CCDC.
;
_cell_angle_alpha 90.3780(10)
_cell_angle_beta 110.218(2)
_cell_angle_gamma 115.520(2)
_cell_formula_units_Z 2
_cell_length_a 7.9720(6)
_cell_length_b 8.1923(8)
_cell_length_c 10.2690(9)
_cell_measurement_reflns_used 605
_cell_measurement_temperature 298(2)
_cell_measurement_theta_max 22.661
_cell_measurement_theta_min 2.944
_cell_volume 558.28(9)
_computing_cell_refinement 'Bruker SMART'
_computing_data_collection 'Bruker SMART'
_computing_data_reduction 'Bruker SAINT'
_computing_molecular_graphics 'Bruker SHELXTL'
_computing_publication_material 'Bruker SHELXTL'
_computing_structure_refinement 'SHELXL-97 (Sheldrick, 1997)'
_computing_structure_solution 'SHELXS-97 (Sheldrick, 1990)'
_diffrn_ambient_temperature 298(2)
_diffrn_measured_fraction_theta_full 0.970
_diffrn_measured_fraction_theta_max 0.970
_diffrn_measurement_device_type 'CCD area detector'
_diffrn_measurement_method 'phi and omega scans'
_diffrn_radiation_monochromator graphite
_diffrn_radiation_source 'fine-focus sealed tube'
_diffrn_radiation_type MoK\a
_diffrn_radiation_wavelength 0.71073
_diffrn_reflns_av_R_equivalents 0.0428
_diffrn_reflns_av_unetI/netI 0.1095
_diffrn_reflns_limit_h_max 9
_diffrn_reflns_limit_h_min -8
_diffrn_reflns_limit_k_max 9
_diffrn_reflns_limit_k_min -8
_diffrn_reflns_limit_l_max 11
_diffrn_reflns_limit_l_min -12
_diffrn_reflns_number 2784
_diffrn_reflns_theta_full 25.01
_diffrn_reflns_theta_max 25.01
_diffrn_reflns_theta_min 2.99
_exptl_absorpt_coefficient_mu 0.154
_exptl_absorpt_correction_T_max 0.9803
_exptl_absorpt_correction_T_min 0.9640
_exptl_absorpt_correction_type multi-scan
_exptl_absorpt_process_details sadabs
_exptl_crystal_colour red
_exptl_crystal_density_diffrn 1.858
_exptl_crystal_density_method 'not measured'
_exptl_crystal_description block
_exptl_crystal_F_000 320
_exptl_crystal_size_max 0.24
_exptl_crystal_size_mid 0.15
_exptl_crystal_size_min 0.13
_refine_diff_density_max 0.374
_refine_diff_density_min -0.697
_refine_diff_density_rms 0.111
_refine_ls_extinction_coef 0.024(13)
_refine_ls_extinction_expression Fc^*^=kFc[1+0.001xFc^2^\l^3^/sin(2\q)]^-1/4^
_refine_ls_extinction_method SHELXL
_refine_ls_goodness_of_fit_ref 1.052
_refine_ls_hydrogen_treatment mixed
_refine_ls_matrix_type full
_refine_ls_number_parameters 200
_refine_ls_number_reflns 1921
_refine_ls_number_restraints 0
_refine_ls_restrained_S_all 1.052
_refine_ls_R_factor_all 0.1465
_refine_ls_R_factor_gt 0.0996
_refine_ls_shift/su_max 0.000
_refine_ls_shift/su_mean 0.000
_refine_ls_structure_factor_coef Fsqd
_refine_ls_weighting_details 'calc w=1/[\s^2^(Fo^2^)+(0.1788P)^2^+0.0000P] where P=(Fo^2^+2Fc^2^)/3'
_refine_ls_weighting_scheme calc
_refine_ls_wR_factor_gt 0.2790
_refine_ls_wR_factor_ref 0.3041
_reflns_number_gt 1095
_reflns_number_total 1921
_reflns_threshold_expression >2sigma(I)
_cod_data_source_file c6nj00308g1.cif
_cod_data_source_block 150619h
_cod_depositor_comments
;
The following automatic conversions were performed:

'_symmetry_cell_setting' value 'Triclinic' changed to 'triclinic'
according to
/usr/data/users/saulius/crontab/automatic-downloads/rss-feeds/RSC/lib/dictionaries/cif_core.dic
dictionary named 'cif_core.dic' version 2.4.2 from 2011-04-26.

Automatic conversion script
Id: cif_fix_values 4268 2015-11-12 08:31:59Z antanas 

 Adding full bibliography for 7055491--7055495.cif.
;
_cod_original_cell_volume 558.28(8)
_cod_original_sg_symbol_H-M P-1
_cod_database_code 7055495

loop_
_symmetry_equiv_pos_as_xyz
'x, y, z'
'-x, -y, -z'

loop_
_atom_site_label
_atom_site_type_symbol
_atom_site_fract_x
_atom_site_fract_y
_atom_site_fract_z
_atom_site_U_iso_or_equiv
_atom_site_adp_type
_atom_site_occupancy
_atom_site_symmetry_multiplicity
_atom_site_calc_flag
_atom_site_refinement_flags
N1 N 0.4272(8) 0.2743(7) 0.7360(6) 0.0327(14) Uani 1 1 d .
N2 N 0.6197(8) 0.3428(8) 0.8073(6) 0.0366(14) Uani 1 1 d .
N3 N 0.6782(8) 0.5113(8) 0.8601(7) 0.0416(16) Uani 1 1 d .
N4 N 0.5246(8) 0.5485(8) 0.8268(6) 0.0379(15) Uani 1 1 d .
N5 N -0.0993(7) 0.5873(7) 0.6437(6) 0.0308(13) Uani 1 1 d .
N6 N -0.2879(8) 0.5264(8) 0.5644(6) 0.0389(15) Uani 1 1 d .
N7 N -0.3466(8) 0.3588(8) 0.5111(6) 0.0410(15) Uani 1 1 d .
N8 N -0.2000(8) 0.3142(8) 0.5520(6) 0.0393(16) Uani 1 1 d .
N9 N 0.1759(7) 0.3607(7) 0.6845(6) 0.0313(13) Uani 1 1 d .
N10 N 0.1464(8) 0.4932(7) 0.7052(6) 0.0322(14) Uani 1 1 d .
N11 N 0.9575(8) 0.1953(8) 0.9816(6) 0.0369(15) Uani 1 1 d .
H11 H 1.0610 0.2782 1.0493 0.044 Uiso 1 1 calc R
N12 N 0.9605(8) 0.1404(8) 0.8588(6) 0.0356(14) Uani 1 1 d .
N13 N 0.6660(7) -0.0059(7) 0.8660(5) 0.0268(13) Uani 1 1 d .
N14 N 0.4645(7) -0.1142(7) 0.8309(6) 0.0351(14) Uani 1 1 d .
H14A H 0.3963 -0.0861 0.7535 0.053 Uiso 1 1 d R
H14B H 0.4360 -0.2319 0.8141 0.053 Uiso 1 1 d R
N15 N 0.7058(8) -0.0661(7) 0.6619(5) 0.0346(15) Uani 1 1 d .
H15 H 0.5790 -0.1351 0.6154 0.042 Uiso 1 1 calc R
N16 N 0.8474(8) -0.0373(7) 0.6052(5) 0.0328(14) Uani 1 1 d .
H16A H 0.9391 0.0806 0.6307 0.049 Uiso 1 1 d R
H16B H 0.7866 -0.0659 0.5115 0.049 Uiso 1 1 d R
O1 O 0.3195(7) 0.1100(6) 0.6687(5) 0.0414(13) Uani 1 1 d .
O2 O 0.0082(7) 0.7488(7) 0.7169(5) 0.0468(14) Uani 1 1 d .
H2 H -0.0597 0.8037 0.7028 0.070 Uiso 1 1 calc R
C1 C 0.3690(9) 0.3973(9) 0.7474(7) 0.0295(15) Uani 1 1 d .
C2 C -0.0450(9) 0.4591(8) 0.6378(7) 0.0276(15) Uani 1 1 d .
C3 C 0.7787(9) 0.0195(9) 0.7918(7) 0.0294(15) Uani 1 1 d .
C4 C 0.7842(10) 0.1103(9) 0.9857(8) 0.0364(17) Uani 1 1 d .
H4 H 0.7479 0.1272 1.0597 0.044 Uiso 1 1 calc R

loop_
_atom_site_aniso_label
_atom_site_aniso_U_11
_atom_site_aniso_U_22
_atom_site_aniso_U_33
_atom_site_aniso_U_23
_atom_site_aniso_U_13
_atom_site_aniso_U_12
N1 0.029(3) 0.024(3) 0.035(3) 0.006(2) 0.008(3) 0.006(3)
N2 0.026(3) 0.036(4) 0.038(3) 0.006(3) 0.004(3) 0.013(3)
N3 0.030(4) 0.036(4) 0.055(4) 0.009(3) 0.013(3) 0.014(3)
N4 0.028(3) 0.034(3) 0.046(4) 0.004(3) 0.011(3) 0.013(3)
N5 0.020(3) 0.024(3) 0.035(3) 0.001(2) 0.004(3) 0.003(2)
N6 0.024(3) 0.039(4) 0.046(4) 0.008(3) 0.008(3) 0.011(3)
N7 0.028(3) 0.037(4) 0.044(4) 0.005(3) 0.006(3) 0.010(3)
N8 0.030(4) 0.039(4) 0.048(4) 0.014(3) 0.013(3) 0.016(3)
N9 0.026(3) 0.029(3) 0.036(3) 0.005(2) 0.009(3) 0.013(3)
N10 0.023(3) 0.029(3) 0.039(3) 0.008(2) 0.008(3) 0.009(3)
N11 0.027(3) 0.036(3) 0.037(3) 0.005(3) 0.006(3) 0.009(3)
N12 0.026(3) 0.039(3) 0.035(3) 0.001(2) 0.013(3) 0.008(3)
N13 0.020(3) 0.022(3) 0.022(3) -0.004(2) -0.002(2) 0.003(2)
N14 0.017(3) 0.032(3) 0.043(3) 0.000(2) 0.007(3) 0.004(3)
N15 0.025(3) 0.043(4) 0.027(3) -0.005(2) 0.010(3) 0.010(3)
N16 0.029(3) 0.029(3) 0.031(3) -0.002(2) 0.012(3) 0.005(3)
O1 0.044(3) 0.028(3) 0.046(3) 0.005(2) 0.015(2) 0.014(2)
O2 0.037(3) 0.035(3) 0.058(3) 0.001(2) 0.002(3) 0.020(2)
C1 0.026(4) 0.024(4) 0.034(4) 0.005(3) 0.010(3) 0.009(3)
C2 0.015(3) 0.023(3) 0.033(3) 0.001(3) 0.004(3) 0.003(3)
C3 0.030(4) 0.032(4) 0.029(4) 0.009(3) 0.014(3) 0.016(3)
C4 0.027(4) 0.039(4) 0.041(4) 0.012(3) 0.012(3) 0.015(3)

loop_
_atom_type_symbol
_atom_type_description
_atom_type_scat_dispersion_real
_atom_type_scat_dispersion_imag
_atom_type_scat_source
C C 0.0033 0.0016 'International Tables Vol C Tables 4.2.6.8 and 6.1.1.4'
H H 0.0000 0.0000 'International Tables Vol C Tables 4.2.6.8 and 6.1.1.4'
N N 0.0061 0.0033 'International Tables Vol C Tables 4.2.6.8 and 6.1.1.4'
O O 0.0106 0.0060 'International Tables Vol C Tables 4.2.6.8 and 6.1.1.4'

loop_
_geom_angle_atom_site_label_1
_geom_angle_atom_site_label_2
_geom_angle_atom_site_label_3
_geom_angle
O1 N1 N2 122.7(5)
O1 N1 C1 127.7(6)
N2 N1 C1 109.6(5)
N3 N2 N1 105.4(5)
N2 N3 N4 111.2(6)
C1 N4 N3 104.7(6)
O2 N5 N6 122.3(5)
O2 N5 C2 127.6(5)
N6 N5 C2 110.1(5)
N7 N6 N5 104.5(5)
N6 N7 N8 112.1(6)
C2 N8 N7 105.1(6)
N10 N9 C1 113.3(5)
N9 N10 C2 113.3(5)
C4 N11 N12 112.1(6)
C4 N11 H11 124.0
N12 N11 H11 124.0
C3 N12 N11 102.5(5)
C4 N13 C3 105.9(6)
C4 N13 N14 122.9(6)
C3 N13 N14 130.9(5)
N13 N14 H14A 108.9
N13 N14 H14B 109.2
H14A N14 H14B 109.5
C3 N15 N16 114.9(5)
C3 N15 H15 122.5
N16 N15 H15 122.5
N15 N16 H16A 109.3
N15 N16 H16B 109.0
H16A N16 H16B 109.5
N5 O2 H2 109.5
N1 C1 N4 109.0(6)
N1 C1 N9 121.6(6)
N4 C1 N9 129.4(6)
N8 C2 N5 108.1(5)
N8 C2 N10 130.7(6)
N5 C2 N10 121.0(6)
N12 C3 N15 124.8(6)
N12 C3 N13 112.5(6)
N15 C3 N13 122.6(6)
N11 C4 N13 107.0(6)
N11 C4 H4 126.5
N13 C4 H4 126.5

loop_
_geom_bond_atom_site_label_1
_geom_bond_atom_site_label_2
_geom_bond_distance
N1 O1 1.268(7)
N1 N2 1.297(7)
N1 C1 1.298(8)
N2 N3 1.296(8)
N3 N4 1.319(7)
N4 C1 1.304(9)
N5 O2 1.271(7)
N5 N6 1.294(7)
N5 C2 1.305(8)
N6 N7 1.290(8)
N7 N8 1.306(7)
N8 C2 1.297(8)
N9 N10 1.237(7)
N9 C1 1.338(7)
N10 C2 1.336(8)
N11 C4 1.268(8)
N11 N12 1.348(7)
N11 H11 0.8600
N12 C3 1.273(8)
N13 C4 1.311(8)
N13 C3 1.321(7)
N13 N14 1.366(6)
N14 H14A 0.8900
N14 H14B 0.8900
N15 C3 1.308(7)
N15 N16 1.377(6)
N15 H15 0.8600
N16 H16A 0.8900
N16 H16B 0.8900
O2 H2 0.8200
C4 H4 0.9300

loop_
_geom_torsion_atom_site_label_1
_geom_torsion_atom_site_label_2
_geom_torsion_atom_site_label_3
_geom_torsion_atom_site_label_4
_geom_torsion
O1 N1 N2 N3 179.6(5)
C1 N1 N2 N3 -1.2(7)
N1 N2 N3 N4 1.9(8)
N2 N3 N4 C1 -1.9(8)
O2 N5 N6 N7 -178.1(6)
C2 N5 N6 N7 0.3(7)
N5 N6 N7 N8 -1.4(8)
N6 N7 N8 C2 1.9(8)
C1 N9 N10 C2 177.4(5)
C4 N11 N12 C3 0.3(7)
O1 N1 C1 N4 179.3(6)
N2 N1 C1 N4 0.1(8)
O1 N1 C1 N9 -0.2(10)
N2 N1 C1 N9 -179.3(6)
N3 N4 C1 N1 1.0(8)
N3 N4 C1 N9 -179.6(6)
N10 N9 C1 N1 -179.5(6)
N10 N9 C1 N4 1.2(10)
N7 N8 C2 N5 -1.6(7)
N7 N8 C2 N10 -176.5(6)
O2 N5 C2 N8 179.2(6)
N6 N5 C2 N8 0.8(7)
O2 N5 C2 N10 -5.3(10)
N6 N5 C2 N10 176.3(6)
N9 N10 C2 N8 -2.7(10)
N9 N10 C2 N5 -177.0(6)
N11 N12 C3 N15 176.0(6)
N11 N12 C3 N13 -1.2(7)
N16 N15 C3 N12 9.2(9)
N16 N15 C3 N13 -173.8(5)
C4 N13 C3 N12 1.7(7)
N14 N13 C3 N12 176.3(6)
C4 N13 C3 N15 -175.6(6)
N14 N13 C3 N15 -1.0(10)
N12 N11 C4 N13 0.7(7)
C3 N13 C4 N11 -1.4(7)
N14 N13 C4 N11 -176.5(5)
